data_4070808
loop_
_publ_author_name
'Otero, Antonio'
'Fern\'andez-Baeza, Juan'
'Anti\~nolo, Antonio'
'Lara-S\'anchez, Agust\'in'
'Mart\'inez-Caballero, Emilia'
'Tejeda, Juan'
'S\'anchez-Barba, Luis F.'
'Alonso-Moreno, Carlos'
'L\'opez-Solera, Isabel'

_publ_section_title
;
 Scandium and Yttrium Complexes Supported by NNCp Heteroscorpionate
 Ligands: Synthesis, Structure, and Polymerization of
 &#x03F5;-Caprolactone
;
_journal_issue 5
_journal_name_full Organometallics
_journal_page_first 976
_journal_paper_doi 10.1021/om701033r
_journal_volume 27
_journal_year 2008
_chemical_formula_sum 'C21 H30 N4'
_chemical_formula_weight 338.49
_chemical_name_systematic
; 
 ? 
;
_space_group_IT_number 2
_symmetry_cell_setting triclinic
_symmetry_space_group_name_Hall '-P 1'
_symmetry_space_group_name_H-M 'P -1'
_atom_sites_solution_hydrogens geom
_atom_sites_solution_primary direct
_atom_sites_solution_secondary difmap
_audit_creation_method SHELXL-97
_cell_angle_alpha 90.095(9)
_cell_angle_beta 103.026(9)
_cell_angle_gamma 99.885(8)
_cell_formula_units_Z 2
_cell_length_a 8.817(5)
_cell_length_b 10.720(5)
_cell_length_c 10.796(5)
_cell_measurement_temperature 180(2)
_cell_volume 978.5(9)
_computing_cell_refinement 'Bruker SAINT'
_computing_data_collection 'Bruker APEX'
_computing_data_reduction 'Bruker SHELXTL'
_computing_molecular_graphics 'Bruker SHELXTL'
_computing_publication_material 'Bruker SHELXTL'
_computing_structure_refinement 'SHELXL-97 (Sheldrick, 1997)'
_computing_structure_solution 'SHELXS-97 (Sheldrick, 1990)'
_diffrn_ambient_temperature 180(2)
_diffrn_measured_fraction_theta_full 0.927
_diffrn_measured_fraction_theta_max 0.927
_diffrn_measurement_device_type 'CCD area detector'
_diffrn_measurement_method 'omega scan'
_diffrn_radiation_monochromator graphite
_diffrn_radiation_source 'fine-focus sealed tube'
_diffrn_radiation_type MoK\a
_diffrn_radiation_wavelength 0.71073
_diffrn_reflns_av_R_equivalents 0.0628
_diffrn_reflns_av_sigmaI/netI 0.0645
_diffrn_reflns_limit_h_max 8
_diffrn_reflns_limit_h_min -7
_diffrn_reflns_limit_k_max 9
_diffrn_reflns_limit_k_min -10
_diffrn_reflns_limit_l_max 9
_diffrn_reflns_limit_l_min -10
_diffrn_reflns_number 3409
_diffrn_reflns_theta_full 19.46
_diffrn_reflns_theta_max 19.46
_diffrn_reflns_theta_min 1.93
_exptl_absorpt_coefficient_mu 0.069
_exptl_absorpt_correction_T_max 1
_exptl_absorpt_correction_T_min 0.45630
_exptl_absorpt_correction_type Semi-empirical
_exptl_absorpt_process_details SADABS
_exptl_crystal_density_diffrn 1.149
_exptl_crystal_density_method 'not measured'
_exptl_crystal_F_000 368
_exptl_crystal_size_max 0.35
_exptl_crystal_size_mid 0.20
_exptl_crystal_size_min 0.15
_refine_diff_density_max 0.207
_refine_diff_density_min -0.261
_refine_diff_density_rms 0.068
_refine_ls_extinction_method none
_refine_ls_goodness_of_fit_ref 0.947
_refine_ls_hydrogen_treatment mixed
_refine_ls_matrix_type full
_refine_ls_number_parameters 257
_refine_ls_number_reflns 1568
_refine_ls_number_restraints 0
_refine_ls_restrained_S_all 0.947
_refine_ls_R_factor_all 0.0811
_refine_ls_R_factor_gt 0.0615
_refine_ls_shift/su_max 0.921
_refine_ls_shift/su_mean 0.061
_refine_ls_structure_factor_coef Fsqd
_refine_ls_weighting_details 'calc w=1/[\s^2^(Fo^2^)+(0.1375P)^2^+0.0000P] where P=(Fo^2^+2Fc^2^)/3'
_refine_ls_weighting_scheme calc
_refine_ls_wR_factor_gt 0.1564
_refine_ls_wR_factor_ref 0.1802
_reflns_number_gt 1168
_reflns_number_total 1568
_reflns_threshold_expression >2sigma(I)
_cod_data_source_file om701033r_si.cif
_cod_data_source_block compound_2b
_cod_depositor_comments
;
The following automatic conversions were performed:

'_symmetry_cell_setting' value 'Triclinic' changed to 'triclinic'
according to /home/saulius/struct/CIF-dictionaries/cif_core.dic
dictionary named 'cif_core.dic' version 2.4.1 from 2010-06-29.

Automatic conversion script
Id: cif_fix_values 1715 2011-07-08 13:25:40Z adriana 
;
_cod_original_cell_volume 978.6(9)
_cod_original_sg_symbol_H-M P-1
_cod_database_code 4070808

loop_
_symmetry_equiv_pos_as_xyz
'x, y, z'
'-x, -y, -z'

loop_
_atom_site_label
_atom_site_type_symbol
_atom_site_fract_x
_atom_site_fract_y
_atom_site_fract_z
_atom_site_U_iso_or_equiv
_atom_site_adp_type
_atom_site_occupancy
_atom_site_symmetry_multiplicity
_atom_site_calc_flag
_atom_site_refinement_flags
C12 C 0.2055(5) 0.7838(4) 0.9806(4) 0.0368(13) Uani 1 1 d .
C1 C 0.1778(5) 0.8083(4) 0.7380(4) 0.0334(12) Uani 1 1 d .
H1 H 0.0874 0.7411 0.7390 0.040 Uiso 1 1 calc R
C15 C 0.1143(5) 0.6492(4) 0.9730(5) 0.0470(14) Uani 1 1 d .
H15A H 0.0379 0.6342 0.8933 0.070 Uiso 1 1 calc R
H15B H 0.0611 0.6379 1.0416 0.070 Uiso 1 1 calc R
H15C H 0.1863 0.5905 0.9792 0.070 Uiso 1 1 calc R
C9 C 0.2395(6) 0.6571(4) 0.4717(5) 0.0359(12) Uani 1 1 d .
C16 C 0.4079(6) 0.7196(4) 0.8686(4) 0.0350(13) Uani 1 1 d .
C5 C -0.1582(5) 0.8225(4) 0.6026(4) 0.0498(14) Uani 1 1 d .
H5A H -0.1129 0.7653 0.5594 0.075 Uiso 1 1 calc R
H5B H -0.2448 0.8491 0.5440 0.075 Uiso 1 1 calc R
H5C H -0.1959 0.7805 0.6712 0.075 Uiso 1 1 calc R
C6 C 0.1712(6) 1.2616(4) 0.7380(5) 0.0550(15) Uani 1 1 d .
H6A H 0.1274 1.2928 0.8032 0.083 Uiso 1 1 calc R
H6B H 0.1399 1.3047 0.6610 0.083 Uiso 1 1 calc R
H6C H 0.2845 1.2768 0.7649 0.083 Uiso 1 1 calc R
C8 C 0.3745(5) 0.7505(4) 0.4903(4) 0.0367(13) Uani 1 1 d .
H8 H 0.4507 0.7604 0.4422 0.044 Uiso 1 1 calc R
C20 C 0.5696(6) 0.7479(5) 0.9237(5) 0.0459(15) Uani 1 1 d .
C10 C 0.4878(5) 0.9363(4) 0.6566(4) 0.0432(13) Uani 1 1 d .
H10A H 0.4311 1.0005 0.6746 0.065 Uiso 1 1 calc R
H10B H 0.5563 0.9691 0.6022 0.065 Uiso 1 1 calc R
H10C H 0.5497 0.9118 0.7348 0.065 Uiso 1 1 calc R
C7 C 0.3735(5) 0.8243(4) 0.5922(4) 0.0319(12) Uani 1 1 d .
C17 C 0.3759(7) 0.5968(5) 0.8143(5) 0.0417(14) Uani 1 1 d .
C13 C 0.0929(6) 0.8763(4) 0.9825(5) 0.0589(16) Uani 1 1 d .
H13A H 0.0029 0.8557 0.9123 0.088 Uiso 1 1 calc R
H13B H 0.1464 0.9610 0.9756 0.088 Uiso 1 1 calc R
H13C H 0.0585 0.8704 1.0609 0.088 Uiso 1 1 calc R
C4 C 0.1118(6) 1.1231(4) 0.7147(4) 0.0400(13) Uani 1 1 d .
C11 C 0.1832(6) 0.5514(4) 0.3738(5) 0.0546(15) Uani 1 1 d .
H11A H 0.0855 0.5032 0.3854 0.082 Uiso 1 1 calc R
H11B H 0.2610 0.4974 0.3822 0.082 Uiso 1 1 calc R
H11C H 0.1669 0.5853 0.2905 0.082 Uiso 1 1 calc R
C3 C -0.0393(6) 1.0614(5) 0.6524(4) 0.0411(13) Uani 1 1 d .
H3 H -0.1253 1.0994 0.6167 0.049 Uiso 1 1 calc R
C18 C 0.5172(7) 0.5471(6) 0.8342(6) 0.0557(16) Uani 1 1 d .
C19 C 0.6416(9) 0.6442(6) 0.9055(6) 0.0593(19) Uani 1 1 d .
C2 C -0.0364(6) 0.9348(4) 0.6542(4) 0.0342(12) Uani 1 1 d .
C14 C 0.3313(6) 0.8049(4) 1.1066(4) 0.0561(15) Uani 1 1 d .
H14A H 0.2802 0.7988 1.1766 0.084 Uiso 1 1 calc R
H14B H 0.3951 0.8874 1.1093 0.084 Uiso 1 1 calc R
H14C H 0.3972 0.7415 1.1125 0.084 Uiso 1 1 calc R
N3 N 0.2394(4) 0.7764(3) 0.6295(3) 0.0312(10) Uani 1 1 d .
N1 N 0.1139(5) 0.9248(3) 0.7172(3) 0.0328(10) Uani 1 1 d .
N2 N 0.2058(4) 1.0398(4) 0.7542(3) 0.0378(11) Uani 1 1 d .
N4 N 0.1553(4) 0.6728(3) 0.5562(4) 0.0360(11) Uani 1 1 d .
C21 C 0.2927(5) 0.8087(4) 0.8699(4) 0.0333(13) Uani 1 1 d .
H21 H 0.358(4) 0.895(3) 0.888(3) 0.012(9) Uiso 1 1 d .
H20 H 0.613(5) 0.826(4) 0.963(4) 0.052(16) Uiso 1 1 d .
H18A H 0.521(8) 0.493(7) 0.757(7) 0.14(3) Uiso 1 1 d .
H17 H 0.277(5) 0.553(4) 0.767(4) 0.036(13) Uiso 1 1 d .
H19 H 0.732(8) 0.645(6) 0.915(6) 0.11(3) Uiso 1 1 d .
H18B H 0.516(9) 0.465(7) 0.862(7) 0.14(3) Uiso 1 1 d .

loop_
_atom_site_aniso_label
_atom_site_aniso_U_11
_atom_site_aniso_U_22
_atom_site_aniso_U_33
_atom_site_aniso_U_23
_atom_site_aniso_U_13
_atom_site_aniso_U_12
C12 0.044(3) 0.035(3) 0.036(3) 0.003(2) 0.013(3) 0.014(3)
C1 0.032(3) 0.031(3) 0.040(3) 0.003(2) 0.012(3) 0.009(2)
C15 0.048(3) 0.043(3) 0.053(3) 0.010(2) 0.018(3) 0.007(2)
C9 0.035(3) 0.031(3) 0.039(3) -0.005(2) 0.001(3) 0.010(3)
C16 0.030(3) 0.035(3) 0.038(3) 0.004(2) -0.002(2) 0.010(3)
C5 0.045(3) 0.049(3) 0.054(3) 0.000(3) 0.005(3) 0.014(3)
C6 0.070(4) 0.044(4) 0.051(3) 0.005(3) 0.005(3) 0.020(3)
C8 0.038(3) 0.034(3) 0.041(3) 0.003(3) 0.013(2) 0.008(3)
C20 0.048(4) 0.039(4) 0.049(3) 0.009(3) 0.002(3) 0.017(3)
C10 0.038(3) 0.040(3) 0.051(3) 0.007(2) 0.014(3) 0.000(2)
C7 0.028(3) 0.028(3) 0.037(3) 0.003(3) 0.000(3) 0.005(2)
C17 0.040(4) 0.039(4) 0.047(3) 0.003(3) 0.004(3) 0.017(3)
C13 0.070(4) 0.062(4) 0.060(4) 0.006(3) 0.031(3) 0.032(3)
C4 0.053(4) 0.029(3) 0.039(3) 0.002(3) 0.007(3) 0.015(3)
C11 0.062(4) 0.046(3) 0.059(4) -0.009(3) 0.023(3) 0.008(3)
C3 0.043(4) 0.042(4) 0.040(3) 0.002(3) 0.003(3) 0.022(3)
C18 0.067(5) 0.055(4) 0.055(4) 0.010(4) 0.018(3) 0.031(4)
C19 0.039(5) 0.073(5) 0.072(4) 0.020(4) 0.016(4) 0.021(4)
C2 0.032(4) 0.037(4) 0.036(3) 0.007(2) 0.009(2) 0.012(3)
C14 0.073(4) 0.058(3) 0.035(3) 0.001(3) 0.007(3) 0.012(3)
N3 0.031(3) 0.025(2) 0.036(2) -0.002(2) 0.005(2) 0.0018(19)
N1 0.034(3) 0.024(3) 0.041(2) 0.0018(19) 0.004(2) 0.011(2)
N2 0.040(3) 0.029(3) 0.042(2) 0.003(2) 0.005(2) 0.009(2)
N4 0.037(3) 0.029(3) 0.042(2) -0.005(2) 0.005(2) 0.009(2)
C21 0.028(3) 0.027(3) 0.041(3) 0.001(2) 0.000(2) 0.005(3)

loop_
_atom_type_symbol
_atom_type_description
_atom_type_scat_dispersion_real
_atom_type_scat_dispersion_imag
_atom_type_scat_source
C C 0.0033 0.0016 'International Tables Vol C Tables 4.2.6.8 and 6.1.1.4'
H H 0.0000 0.0000 'International Tables Vol C Tables 4.2.6.8 and 6.1.1.4'
N N 0.0061 0.0033 'International Tables Vol C Tables 4.2.6.8 and 6.1.1.4'

loop_
_geom_angle_atom_site_label_1
_geom_angle_atom_site_label_2
_geom_angle_atom_site_label_3
_geom_angle
C13 C12 C15 109.1(4)
C13 C12 C14 107.5(4)
C15 C12 C14 108.8(4)
C13 C12 C21 111.7(3)
C15 C12 C21 111.9(4)
C14 C12 C21 107.7(3)
N3 C1 N1 110.4(3)
N3 C1 C21 115.3(3)
N1 C1 C21 112.8(3)
N4 C9 C8 110.6(4)
N4 C9 C11 120.1(4)
C8 C9 C11 129.3(5)
C20 C16 C17 107.5(4)
C20 C16 C21 124.6(4)
C17 C16 C21 127.9(4)
C7 C8 C9 106.8(4)
C16 C20 C19 109.9(5)
N3 C7 C8 105.9(4)
N3 C7 C10 123.2(4)
C8 C7 C10 131.0(5)
C16 C17 C18 109.5(5)
N2 C4 C3 110.7(4)
N2 C4 C6 120.9(5)
C3 C4 C6 128.4(5)
C2 C3 C4 106.8(4)
C17 C18 C19 106.6(5)
C20 C19 C18 106.4(6)
N1 C2 C3 105.4(4)
N1 C2 C5 122.4(4)
C3 C2 C5 132.2(4)
C7 N3 N4 112.1(3)
C7 N3 C1 132.0(4)
N4 N3 C1 115.7(4)
N2 N1 C2 112.2(3)
N2 N1 C1 121.5(4)
C2 N1 C1 126.2(4)
C4 N2 N1 104.9(3)
C9 N4 N3 104.6(3)
C16 C21 C12 112.3(3)
C16 C21 C1 111.2(4)
C12 C21 C1 113.0(3)

loop_
_geom_bond_atom_site_label_1
_geom_bond_atom_site_label_2
_geom_bond_distance
C12 C13 1.522(6)
C12 C15 1.519(6)
C12 C14 1.537(6)
C12 C21 1.561(6)
C1 N3 1.461(5)
C1 N1 1.454(5)
C1 C21 1.549(6)
C9 N4 1.326(6)
C9 C8 1.394(6)
C9 C11 1.488(6)
C16 C20 1.396(6)
C16 C17 1.396(6)
C16 C21 1.511(6)
C5 C2 1.482(6)
C6 C4 1.489(6)
C8 C7 1.356(6)
C20 C19 1.405(8)
C10 C7 1.486(6)
C7 N3 1.353(5)
C17 C18 1.411(7)
C4 N2 1.327(5)
C4 C3 1.399(6)
C3 C2 1.361(6)
C18 C19 1.451(8)
C2 N1 1.368(5)
N3 N4 1.364(4)
N1 N2 1.358(4)
